data_7042214
loop_
_publ_author_name
'Yang, Xiao-Dong'
'Sun, Li'
'Chen, Cheng'
'Zhang, Ya-Jun'
'Zhang, Jie'

_publ_section_title
;
 Anion-controlled photochromism of two bipyridinium-based coordination
 polymers and nondestructive luminescence readout.
;
_journal_issue 13
_journal_name_full 'Dalton transactions (Cambridge, England : 2003)'
_journal_page_first 4366
_journal_page_last 4372
_journal_paper_doi 10.1039/c7dt00452d
_journal_volume 46
_journal_year 2017
_chemical_formula_moiety 'C19 H19 Br0.40 N2.60 O8.80 Zn'
_chemical_formula_sum 'C19 H19 Br0.4 N2.6 O8.8 Zn'
_chemical_formula_weight 521.90
_space_group_crystal_system monoclinic
_space_group_IT_number 15
_space_group_name_Hall '-C 2yc'
_space_group_name_H-M_alt 'C 1 2/c 1'
_symmetry_space_group_name_Hall '-C 2yc'
_symmetry_space_group_name_H-M 'C 1 2/c 1'
_atom_sites_solution_hydrogens mixed
_atom_sites_solution_primary direct
_atom_sites_solution_secondary difmap
_audit_creation_method SHELXL-2016/6
_audit_update_record
;
2017-02-24 deposited with the CCDC.
2017-02-27 downloaded from the CCDC.
;
_cell_angle_alpha 90
_cell_angle_beta 94.280(2)
_cell_angle_gamma 90
_cell_formula_units_Z 8
_cell_length_a 15.7072(3)
_cell_length_b 10.7130(2)
_cell_length_c 24.4618(6)
_cell_measurement_reflns_used 4345
_cell_measurement_temperature 296
_cell_measurement_theta_max 74.4500
_cell_measurement_theta_min 4.9830
_cell_volume 4104.74(15)
_computing_cell_refinement 'CrysAlisPro 1.171.38.41 (Rigaku OD, 2015)'
_computing_data_collection 'CrysAlisPro 1.171.38.41 (Rigaku OD, 2015)'
_computing_data_reduction 'CrysAlisPro 1.171.38.41 (Rigaku OD, 2015)'
_computing_molecular_graphics 'DIAMOND. Version 3.0. Crystal Impact'
_computing_publication_material 'Windows Word 2003'
_computing_structure_refinement 'SHELXL-2016/6 (Sheldrick, 2016)'
_computing_structure_solution 'SHELXS-2016/6 (Sheldrick, 2016)'
_diffrn_ambient_temperature 296
_diffrn_detector_area_resol_mean 10.3503
_diffrn_measured_fraction_theta_full 0.999
_diffrn_measured_fraction_theta_max 0.967
_diffrn_measurement_device_type 'SuperNova, Dual, Cu at zero, Atlas'
_diffrn_measurement_method '\w scans'
_diffrn_radiation_type CuK\a
_diffrn_radiation_wavelength 1.54178
_diffrn_reflns_av_R_equivalents 0.0164
_diffrn_reflns_av_unetI/netI 0.0209
_diffrn_reflns_Laue_measured_fraction_full 0.999
_diffrn_reflns_Laue_measured_fraction_max 0.967
_diffrn_reflns_limit_h_max 19
_diffrn_reflns_limit_h_min -18
_diffrn_reflns_limit_k_max 13
_diffrn_reflns_limit_k_min -9
_diffrn_reflns_limit_l_max 27
_diffrn_reflns_limit_l_min -29
_diffrn_reflns_number 7303
_diffrn_reflns_point_group_measured_fraction_full 0.999
_diffrn_reflns_point_group_measured_fraction_max 0.967
_diffrn_reflns_theta_full 67.679
_diffrn_reflns_theta_max 74.491
_diffrn_reflns_theta_min 3.624
_diffrn_source 'fine-focus sealed tube'
_exptl_absorpt_coefficient_mu 3.090
_exptl_absorpt_correction_T_max 1.00000
_exptl_absorpt_correction_T_min 0.45466
_exptl_absorpt_correction_type multi-scan
_exptl_absorpt_process_details
;
CrysAlisPro 1.171.38.41 (Rigaku Oxford Diffraction, 2015)
Empirical absorption correction using spherical harmonics,
 implemented in SCALE3 ABSPACK scaling algorithm.
;
_exptl_crystal_colour yellow
_exptl_crystal_density_diffrn 1.689
_exptl_crystal_density_meas 1.689
_exptl_crystal_density_method 'not measured'
_exptl_crystal_description block
_exptl_crystal_F_000 2125
_exptl_crystal_size_max 0.3
_exptl_crystal_size_mid 0.2
_exptl_crystal_size_min 0.1
_refine_diff_density_max 11.323
_refine_diff_density_min -1.243
_refine_diff_density_rms 0.514
_refine_ls_extinction_method none
_refine_ls_goodness_of_fit_ref 3.089
_refine_ls_hydrogen_treatment mixed
_refine_ls_matrix_type full
_refine_ls_number_parameters 252
_refine_ls_number_reflns 4066
_refine_ls_number_restraints 0
_refine_ls_restrained_S_all 3.089
_refine_ls_R_factor_all 0.2188
_refine_ls_R_factor_gt 0.2135
_refine_ls_shift/su_max 0.198
_refine_ls_shift/su_mean 0.028
_refine_ls_structure_factor_coef Fsqd
_refine_ls_weighting_details 'w=1/[\s^2^(Fo^2^)+(0.2000P)^2^] where P=(Fo^2^+2Fc^2^)/3'
_refine_ls_weighting_scheme calc
_refine_ls_wR_factor_gt 0.5628
_refine_ls_wR_factor_ref 0.5745
_reflns_Friedel_coverage 0.000
_reflns_number_gt 3724
_reflns_number_total 4066
_reflns_threshold_expression 'I > 2\s(I)'
_cod_data_source_file c7dt00452d2.cif
_cod_data_source_block 1
_cod_depositor_comments 'Adding full bibliography for 7042213--7042214.cif.'
_cod_original_formula_sum 'C19 H19 Br0.40 N2.60 O8.80 Zn'
_cod_database_code 7042214
_shelx_shelxl_version_number 2016/6
_shelx_space_group_comment
;
The symmetry employed for this shelxl refinement is uniquely defined
by the following loop, which should always be used as a source of
symmetry information in preference to the above space-group names.
They are only intended as comments.
;

loop_
_space_group_symop_operation_xyz
'x, y, z'
'-x, y, -z+1/2'
'x+1/2, y+1/2, z'
'-x+1/2, y+1/2, -z+1/2'
'-x, -y, -z'
'x, -y, z-1/2'
'-x+1/2, -y+1/2, -z'
'x+1/2, -y+1/2, z-1/2'

loop_
_atom_site_label
_atom_site_type_symbol
_atom_site_fract_x
_atom_site_fract_y
_atom_site_fract_z
_atom_site_U_iso_or_equiv
_atom_site_adp_type
_atom_site_occupancy
_atom_site_site_symmetry_order
_atom_site_calc_flag
_atom_site_refinement_flags_posn
_atom_site_refinement_flags_adp
Zn1 Zn 0.14165(7) 0.40920(11) 0.06848(5) 0.0338(7) Uani 1 1 d . .
O3 O 0.5487(5) 0.0008(7) 0.0966(3) 0.0456(18) Uani 1 1 d . .
O1 O 0.2202(5) 0.3284(7) 0.1219(3) 0.0452(18) Uani 1 1 d . .
N2 N 0.1757(5) 0.4652(7) 0.5108(3) 0.0310(16) Uani 1 1 d . .
N1 N 0.2489(5) 0.0493(7) 0.2964(3) 0.0313(16) Uani 1 1 d . .
C7 C 0.3122(7) 0.0145(9) 0.2069(4) 0.036(2) Uani 1 1 d . .
O2 O 0.3078(6) 0.2987(9) 0.0580(3) 0.060(3) Uani 1 1 d . .
C16 C 0.2602(8) 0.3950(11) 0.4398(5) 0.045(2) Uani 1 1 d . .
H16 H 0.309631 0.404788 0.420109 0.054 Uiso 1 1 calc R U
C3 C 0.3969(6) 0.1135(9) 0.1220(4) 0.0302(18) Uani 1 1 d . .
H3 H 0.426256 0.147895 0.092923 0.036 Uiso 1 1 calc R U
C2 C 0.3201(5) 0.1663(8) 0.1354(3) 0.0288(17) Uani 1 1 d . .
C14 C 0.2192(6) 0.2127(8) 0.3814(3) 0.0319(18) Uani 1 1 d . .
C6 C 0.3880(6) -0.0370(9) 0.1931(4) 0.0346(19) Uani 1 1 d . .
H6 H 0.411098 -0.106697 0.213175 0.041 Uiso 1 1 calc R U
C8 C 0.2769(6) 0.1168(10) 0.1777(4) 0.0343(19) Uani 1 1 d . .
H8 H 0.224092 0.151601 0.186759 0.041 Uiso 1 1 calc R U
C13 C 0.1562(6) 0.1269(11) 0.3610(4) 0.041(2) Uani 1 1 d . .
H13 H 0.102389 0.124005 0.376268 0.049 Uiso 1 1 calc R U
C19 C 0.1202(7) 0.3690(11) 0.4979(5) 0.043(2) Uani 1 1 d . .
H19 H 0.071818 0.359129 0.518598 0.052 Uiso 1 1 calc R U
C15 C 0.2027(6) 0.2993(9) 0.4254(4) 0.0327(18) Uani 1 1 d . .
C9 C 0.2633(7) -0.0442(9) 0.2528(4) 0.037(2) Uani 1 1 d . .
H9A H 0.207585 -0.076223 0.237147 0.045 Uiso 1 1 calc R U
H9B H 0.296293 -0.115508 0.269116 0.045 Uiso 1 1 calc R U
C10 C 0.3100(8) 0.1305(12) 0.3142(4) 0.047(3) Uani 1 1 d . .
H10 H 0.362848 0.132451 0.297757 0.056 Uiso 1 1 calc R U
C5 C 0.5124(7) -0.0487(10) 0.1350(5) 0.043(2) Uani 1 1 d . .
C1 C 0.2806(6) 0.2717(9) 0.1021(4) 0.0347(19) Uani 1 1 d . .
C4 C 0.4308(6) 0.0110(8) 0.1507(4) 0.0317(18) Uani 1 1 d . .
C11 C 0.1732(6) 0.0475(11) 0.3190(4) 0.041(2) Uani 1 1 d . .
H11 H 0.130573 -0.009886 0.305500 0.049 Uiso 1 1 calc R U
C17 C 0.1321(7) 0.2859(11) 0.4560(4) 0.044(2) Uani 1 1 d . .
H17 H 0.092402 0.220270 0.448088 0.053 Uiso 1 1 calc R U
C12 C 0.2960(6) 0.2093(11) 0.3556(4) 0.043(2) Uani 1 1 d . .
H12 H 0.340340 0.265217 0.367917 0.052 Uiso 1 1 calc R U
O4 O 0.5366(10) -0.1420(17) 0.1577(8) 0.145(9) Uani 1 1 d . .
C18 C 0.2465(7) 0.4748(10) 0.4818(4) 0.043(2) Uani 1 1 d . .
H18 H 0.287127 0.538522 0.491045 0.052 Uiso 1 1 calc R U
O1W O 0.0914(5) 0.2758(8) 0.0182(3) 0.0487(19) Uani 1 1 d . .
H1WA H 0.072(7) 0.187(10) 0.034(4) 0.02(2) Uiso 1 1 d . .
H1WB H 0.153(6) 0.335(9) -0.003(4) 0.01(2) Uiso 1 1 d . .

loop_
_atom_site_aniso_label
_atom_site_aniso_U_11
_atom_site_aniso_U_22
_atom_site_aniso_U_33
_atom_site_aniso_U_23
_atom_site_aniso_U_13
_atom_site_aniso_U_12
Zn1 0.0344(10) 0.0392(11) 0.0294(10) 0.0074(4) 0.0128(6) 0.0105(4)
O3 0.046(4) 0.048(4) 0.046(4) 0.006(3) 0.026(3) 0.020(3)
O1 0.049(4) 0.056(4) 0.032(3) 0.001(3) 0.011(3) 0.026(3)
N2 0.030(3) 0.041(4) 0.024(3) -0.005(3) 0.011(3) -0.003(3)
N1 0.042(4) 0.029(4) 0.026(3) -0.002(3) 0.020(3) 0.005(3)
C7 0.049(5) 0.031(4) 0.031(4) 0.002(3) 0.015(4) 0.005(4)
O2 0.075(6) 0.069(5) 0.039(4) 0.018(4) 0.026(4) 0.036(5)
C16 0.044(5) 0.056(6) 0.036(5) -0.013(4) 0.017(4) -0.007(4)
C3 0.028(4) 0.041(4) 0.024(4) 0.003(3) 0.011(3) 0.006(3)
C2 0.029(4) 0.035(4) 0.024(4) 0.000(3) 0.010(3) 0.005(3)
C14 0.035(4) 0.038(4) 0.024(4) 0.001(3) 0.012(3) 0.006(3)
C6 0.039(4) 0.037(5) 0.028(4) 0.004(3) 0.005(3) 0.005(4)
C8 0.027(4) 0.047(5) 0.030(4) -0.003(4) 0.007(3) 0.004(4)
C13 0.035(4) 0.055(6) 0.036(5) -0.009(4) 0.024(4) -0.009(4)
C19 0.039(5) 0.050(6) 0.043(5) -0.010(5) 0.019(4) -0.006(4)
C15 0.034(4) 0.040(4) 0.024(4) 0.001(3) 0.010(3) 0.004(4)
C9 0.057(5) 0.031(4) 0.027(4) -0.002(3) 0.020(4) 0.001(4)
C10 0.058(6) 0.053(6) 0.032(5) -0.011(4) 0.013(4) 0.014(5)
C5 0.040(5) 0.042(5) 0.048(6) 0.005(5) 0.019(4) 0.009(4)
C1 0.035(4) 0.038(4) 0.031(4) 0.004(4) 0.001(3) 0.009(4)
C4 0.032(4) 0.033(4) 0.030(4) -0.001(3) 0.007(3) 0.005(3)
C11 0.040(5) 0.049(6) 0.037(5) -0.007(4) 0.019(4) -0.003(4)
C17 0.045(5) 0.057(6) 0.035(5) -0.014(4) 0.020(4) -0.017(5)
C12 0.036(5) 0.063(6) 0.034(5) -0.010(4) 0.020(4) -0.014(4)
O4 0.115(11) 0.143(12) 0.191(17) 0.124(13) 0.112(12) 0.103(11)
C18 0.050(5) 0.042(5) 0.040(5) -0.011(4) 0.023(4) -0.009(4)
O1W 0.051(4) 0.055(5) 0.043(4) -0.007(3) 0.019(3) 0.003(4)

loop_
_atom_type_symbol
_atom_type_description
_atom_type_scat_dispersion_real
_atom_type_scat_dispersion_imag
_atom_type_scat_source
C C 0.0181 0.0091 'International Tables Vol C Tables 4.2.6.8 and 6.1.1.4'
H H 0.0000 0.0000 'International Tables Vol C Tables 4.2.6.8 and 6.1.1.4'
N N 0.0311 0.0180 'International Tables Vol C Tables 4.2.6.8 and 6.1.1.4'
O O 0.0492 0.0322 'International Tables Vol C Tables 4.2.6.8 and 6.1.1.4'
Zn Zn -1.5491 0.6778 'International Tables Vol C Tables 4.2.6.8 and 6.1.1.4'
Br Br -0.6763 1.2805 'International Tables Vol C Tables 4.2.6.8 and 6.1.1.4'

loop_
_geom_angle_atom_site_label_1
_geom_angle_atom_site_label_2
_geom_angle_atom_site_label_3
_geom_angle
_geom_angle_site_symmetry_1
_geom_angle_site_symmetry_3
O3 Zn1 O1 116.7(3) 3_455 .
O3 Zn1 O1W 107.9(4) 3_455 .
O1 Zn1 O1W 107.3(3) . .
O3 Zn1 N2 98.9(3) 3_455 6_565
O1 Zn1 N2 125.0(3) . 6_565
O1W Zn1 N2 99.0(3) . 6_565
C5 O3 Zn1 116.8(7) . 3_545
C1 O1 Zn1 114.7(6) . .
C18 N2 C19 117.8(8) . .
C18 N2 Zn1 124.9(7) . 6_566
C19 N2 Zn1 117.2(6) . 6_566
C10 N1 C11 120.4(8) . .
C10 N1 C9 121.6(8) . .
C11 N1 C9 117.9(9) . .
C6 C7 C8 120.4(9) . .
C6 C7 C9 120.1(8) . .
C8 C7 C9 119.4(9) . .
C18 C16 C15 121.0(10) . .
C4 C3 C2 120.5(8) . .
C8 C2 C3 120.1(8) . .
C8 C2 C1 119.3(8) . .
C3 C2 C1 120.5(8) . .
C12 C14 C13 115.2(8) . .
C12 C14 C15 123.7(9) . .
C13 C14 C15 121.1(8) . .
C7 C6 C4 120.9(8) . .
C2 C8 C7 118.9(8) . .
C11 C13 C14 119.8(8) . .
N2 C19 C17 122.4(9) . .
C17 C15 C16 117.9(9) . .
C17 C15 C14 121.6(9) . .
C16 C15 C14 120.5(9) . .
N1 C9 C7 110.9(7) . .
N1 C10 C12 119.8(10) . .
O4 C5 O3 123.9(10) . .
O4 C5 C4 119.0(10) . .
O3 C5 C4 117.0(9) . .
O2 C1 O1 123.4(9) . .
O2 C1 C2 120.0(9) . .
O1 C1 C2 116.6(8) . .
C6 C4 C3 119.1(8) . .
C6 C4 C5 120.4(8) . .
C3 C4 C5 120.5(9) . .
N1 C11 C13 121.6(10) . .
C19 C17 C15 119.4(9) . .
C10 C12 C14 123.2(10) . .
C16 C18 N2 121.5(10) . .

loop_
_geom_bond_atom_site_label_1
_geom_bond_atom_site_label_2
_geom_bond_distance
_geom_bond_site_symmetry_2
Zn1 O3 1.929(7) 3_455
Zn1 O1 1.934(7) .
Zn1 O1W 2.008(8) .
Zn1 N2 2.050(7) 6_565
O3 C5 1.251(13) .
O1 C1 1.254(12) .
N2 C18 1.367(12) .
N2 C19 1.371(13) .
N1 C10 1.344(16) .
N1 C11 1.348(12) .
N1 C9 1.492(11) .
C7 C6 1.377(14) .
C7 C8 1.400(14) .
C7 C9 1.542(13) .
O2 C1 1.222(13) .
C16 C18 1.366(14) .
C16 C15 1.393(15) .
C3 C4 1.388(12) .
C3 C2 1.394(12) .
C2 C8 1.385(13) .
C2 C1 1.500(12) .
C14 C12 1.404(12) .
C14 C13 1.414(14) .
C14 C15 1.458(12) .
C6 C4 1.378(13) .
C13 C11 1.376(14) .
C19 C17 1.381(14) .
C15 C17 1.391(13) .
C10 C12 1.348(14) .
C5 O4 1.193(16) .
C5 C4 1.508(13) .
